data_1540629
loop_
_publ_author_name
'Al-Khafaji, Yahya'
'Prior, Timothy'
'Elsegood, Mark'
'Redshaw, Carl'

_publ_section_title
;
 Molybdenum (VI) Imido Complexes Derived from Chelating Phenols:
 Synthesis, Characterization and &#x025B;-Caprolactone ROP Capability
;
_journal_issue 4
_journal_name_full Catalysts
_journal_page_first 1928
_journal_paper_doi 10.3390/catal5041928
_journal_volume 5
_journal_year 2015
_chemical_formula_moiety 'C102 H140 Mo2 N4 O8, 6(C2 H3 N)'
_chemical_formula_sum 'C114 H158 Mo2 N10 O8'
_chemical_formula_weight 1988.37
_chemical_name_systematic
; 
 ? 
;
_space_group_crystal_system triclinic
_space_group_IT_number 2
_space_group_name_Hall '-P 1'
_space_group_name_H-M_alt 'P -1'
_symmetry_space_group_name_Hall '-P 1'
_symmetry_space_group_name_H-M 'P -1'
_atom_sites_solution_hydrogens mixed
_atom_sites_solution_primary heavy
_atom_sites_solution_secondary difmap
_audit_creation_method SHELXL-2014/7
_cell_angle_alpha 106.1133(10)
_cell_angle_beta 96.4972(10)
_cell_angle_gamma 92.7062(10)
_cell_formula_units_Z 1
_cell_length_a 13.0178(8)
_cell_length_b 13.4853(8)
_cell_length_c 16.9177(10)
_cell_measurement_reflns_used 8829
_cell_measurement_temperature 150(2)
_cell_measurement_theta_max 27.93
_cell_measurement_theta_min 2.29
_cell_volume 2825.3(3)
_computing_cell_refinement 'Bruker SAINT'
_computing_data_collection 'Bruker SMART'
_computing_data_reduction 'Bruker SAINT'
_computing_molecular_graphics 'Bruker SHELXTL'
_computing_publication_material 'Bruker SHELXTL and local programs'
_computing_structure_refinement 'SHELXL-2014/7 (Sheldrick, 2014)'
_computing_structure_solution 'Bruker SHELXTL'
_diffrn_ambient_temperature 150(2)
_diffrn_measured_fraction_theta_full 0.994
_diffrn_measured_fraction_theta_max 0.867
_diffrn_measurement_device_type 'Bruker SMART 1000 CCD diffractometer'
_diffrn_measurement_method '\w rotation with narrow frames'
_diffrn_radiation_monochromator graphite
_diffrn_radiation_type MoK\a
_diffrn_radiation_wavelength 0.71073
_diffrn_reflns_av_R_equivalents 0.0266
_diffrn_reflns_av_unetI/netI 0.0527
_diffrn_reflns_laue_measured_fraction_full 0.994
_diffrn_reflns_laue_measured_fraction_max 0.867
_diffrn_reflns_limit_h_max 17
_diffrn_reflns_limit_h_min -17
_diffrn_reflns_limit_k_max 17
_diffrn_reflns_limit_k_min -17
_diffrn_reflns_limit_l_max 22
_diffrn_reflns_limit_l_min -23
_diffrn_reflns_number 25167
_diffrn_reflns_point_group_measured_fraction_full 0.994
_diffrn_reflns_point_group_measured_fraction_max 0.867
_diffrn_reflns_theta_full 25.242
_diffrn_reflns_theta_max 29.028
_diffrn_reflns_theta_min 1.577
_diffrn_source 'sealed tube'
_exptl_absorpt_coefficient_mu 0.278
_exptl_absorpt_correction_T_max 0.970
_exptl_absorpt_correction_T_min 0.936
_exptl_absorpt_correction_type multi-scan
_exptl_absorpt_process_details 'SADABS v2.03, Sheldrick, G.M., (2001)'
_exptl_crystal_colour 'Dark orange'
_exptl_crystal_density_diffrn 1.169
_exptl_crystal_density_method 'not measured'
_exptl_crystal_description Block
_exptl_crystal_F_000 1060
_exptl_crystal_size_max 0.240
_exptl_crystal_size_mid 0.150
_exptl_crystal_size_min 0.110
_refine_diff_density_max 0.699
_refine_diff_density_min -0.540
_refine_diff_density_rms 0.071
_refine_ls_extinction_method none
_refine_ls_goodness_of_fit_ref 1.035
_refine_ls_hydrogen_treatment mixed
_refine_ls_matrix_type full
_refine_ls_number_parameters 659
_refine_ls_number_reflns 13076
_refine_ls_number_restraints 61
_refine_ls_restrained_S_all 1.039
_refine_ls_R_factor_all 0.0643
_refine_ls_R_factor_gt 0.0432
_refine_ls_shift/su_max 0.002
_refine_ls_shift/su_mean 0.000
_refine_ls_structure_factor_coef Fsqd
_refine_ls_weighting_details 'w=1/[\s^2^(Fo^2^)+(0.0425P)^2^+1.8421P] where P=(Fo^2^+2Fc^2^)/3'
_refine_ls_weighting_scheme calc
_refine_ls_wR_factor_gt 0.0969
_refine_ls_wR_factor_ref 0.1074
_reflns_Friedel_coverage 0.000
_reflns_number_gt 10128
_reflns_number_total 13076
_reflns_threshold_expression 'I > 2\s(I)'
_cod_data_source_file catalysts-05-00-1928-CIF.cif
_cod_data_source_block 4-6MeCN
_cod_database_code 1540629
_shelx_shelxl_version_number 2014/7
_shelx_space_group_comment
; 
The symmetry employed for this shelxl refinement is uniquely defined 
by the following loop, which should always be used as a source of 
symmetry information in preference to the above space-group names. 
They are only intended as comments. 
;
_shelx_estimated_absorpt_t_min 0.936
_shelx_estimated_absorpt_t_max 0.970

loop_
_space_group_symop_operation_xyz
'x, y, z'
'-x, -y, -z'

loop_
_atom_site_label
_atom_site_type_symbol
_atom_site_fract_x
_atom_site_fract_y
_atom_site_fract_z
_atom_site_U_iso_or_equiv
_atom_site_adp_type
_atom_site_occupancy
_atom_site_site_symmetry_order
_atom_site_calc_flag
_atom_site_refinement_flags_posn
_atom_site_refinement_flags_adp
_atom_site_refinement_flags_occupancy
_atom_site_disorder_assembly
_atom_site_disorder_group
Mo1 Mo 0.91101(2) 0.96063(2) 0.53408(2) 0.02180(6) Uani 1 1 d . . . . .
O4 O 1.03896(12) 1.03741(12) 0.57322(9) 0.0224(3) Uani 1 1 d . . . . .
N1 N 0.82582(15) 1.05650(15) 0.54513(12) 0.0255(4) Uani 1 1 d . . . . .
C1 C 0.74959(18) 1.12640(18) 0.55228(16) 0.0274(5) Uani 1 1 d . . . . .
C2 C 0.7410(2) 1.1949(2) 0.63111(17) 0.0346(6) Uani 1 1 d . . . . .
C3 C 0.6602(2) 1.2592(2) 0.6361(2) 0.0429(7) Uani 1 1 d . . . . .
H3A H 0.6505 1.3039 0.6885 0.052 Uiso 1 1 calc R U . . .
C4 C 0.5942(2) 1.2597(2) 0.5669(2) 0.0434(7) Uani 1 1 d . . . . .
H4 H 0.5395 1.3044 0.5721 0.052 Uiso 1 1 calc R U . . .
C5 C 0.6065(2) 1.1962(2) 0.49030(19) 0.0394(7) Uani 1 1 d . . . . .
H5 H 0.5623 1.2001 0.4428 0.047 Uiso 1 1 calc R U . . .
C6 C 0.68280(19) 1.1258(2) 0.48078(17) 0.0334(6) Uani 1 1 d . . . . .
C7 C 0.8184(2) 1.1999(2) 0.70580(17) 0.0408(7) Uani 1 1 d . U . . .
H7 H 0.8541 1.1344 0.6934 0.061 Uiso 1 1 calc R U . . .
C8 C 0.8994(3) 1.2882(4) 0.7181(3) 0.1028(18) Uani 1 1 d . U . . .
H8A H 0.9314 1.2798 0.6671 0.154 Uiso 1 1 calc R U . . .
H8B H 0.9526 1.2885 0.7640 0.154 Uiso 1 1 calc R U . . .
H8C H 0.8668 1.3539 0.7311 0.154 Uiso 1 1 calc R U . . .
C9 C 0.7708(3) 1.2089(3) 0.7843(2) 0.0634(10) Uani 1 1 d . U . . .
H9A H 0.7424 1.2765 0.8018 0.095 Uiso 1 1 calc R U . . .
H9B H 0.8240 1.2024 0.8280 0.095 Uiso 1 1 calc R U . . .
H9C H 0.7150 1.1538 0.7741 0.095 Uiso 1 1 calc R U . . .
C10 C 0.6880(2) 1.0490(2) 0.39657(18) 0.0443(7) Uani 1 1 d . . . . .
H10 H 0.7529 1.0128 0.4007 0.066 Uiso 1 1 calc R U . . .
C11 C 0.5959(3) 0.9677(2) 0.3754(2) 0.0600(9) Uani 1 1 d . . . . .
H11A H 0.5955 0.9337 0.4196 0.090 Uiso 1 1 calc R U . . .
H11B H 0.6018 0.9159 0.3228 0.090 Uiso 1 1 calc R U . . .
H11C H 0.5313 1.0012 0.3702 0.090 Uiso 1 1 calc R U . . .
C12 C 0.6924(3) 1.1021(3) 0.3283(2) 0.0645(10) Uani 1 1 d . . . . .
H12A H 0.6298 1.1387 0.3234 0.097 Uiso 1 1 calc R U . . .
H12B H 0.6964 1.0500 0.2754 0.097 Uiso 1 1 calc R U . . .
H12C H 0.7538 1.1516 0.3420 0.097 Uiso 1 1 calc R U . . .
O1 O 0.89239(12) 0.91826(13) 0.63046(9) 0.0254(4) Uani 1 1 d . . . . .
C13 C 0.83306(18) 0.92483(18) 0.69339(14) 0.0246(5) Uani 1 1 d . . . . .
C14 C 0.88140(19) 0.94731(19) 0.77608(15) 0.0284(5) Uani 1 1 d . . . . .
C15 C 0.8157(2) 0.95264(19) 0.83683(15) 0.0299(5) Uani 1 1 d . . . . .
H15 H 0.8463 0.9693 0.8931 0.036 Uiso 1 1 calc R U . . .
C16 C 0.7086(2) 0.93509(19) 0.81979(16) 0.0296(5) Uani 1 1 d . . . . .
C17 C 0.66524(19) 0.90960(19) 0.73693(15) 0.0286(5) Uani 1 1 d . . . . .
H17 H 0.5922 0.8951 0.7235 0.034 Uiso 1 1 calc R U . . .
C18 C 0.72530(18) 0.90470(18) 0.67319(15) 0.0256(5) Uani 1 1 d . . . . .
C19 C 1.0002(2) 0.9637(2) 0.79885(16) 0.0381(7) Uani 1 1 d . . . . .
C20 C 1.0439(2) 1.0572(3) 0.77508(18) 0.0485(8) Uani 1 1 d . . . . .
H20A H 1.0292 1.0447 0.7149 0.073 Uiso 1 1 calc R U . . .
H20B H 1.1190 1.0677 0.7920 0.073 Uiso 1 1 calc R U . . .
H20C H 1.0113 1.1191 0.8032 0.073 Uiso 1 1 calc R U . . .
C21 C 1.0322(2) 0.9840(3) 0.89245(18) 0.0585(10) Uani 1 1 d . . . . .
H21A H 1.0027 1.0468 0.9226 0.088 Uiso 1 1 calc R U . . .
H21B H 1.1080 0.9931 0.9047 0.088 Uiso 1 1 calc R U . . .
H21C H 1.0063 0.9249 0.9098 0.088 Uiso 1 1 calc R U . . .
C22 C 1.0492(2) 0.8658(3) 0.75463(19) 0.0512(8) Uani 1 1 d . . . . .
H22A H 1.0224 0.8069 0.7718 0.077 Uiso 1 1 calc R U . . .
H22B H 1.1248 0.8760 0.7694 0.077 Uiso 1 1 calc R U . . .
H22C H 1.0319 0.8518 0.6944 0.077 Uiso 1 1 calc R U . . .
C23 C 0.6394(2) 0.9417(2) 0.88861(16) 0.0358(6) Uani 1 1 d D U . . .
C24 C 0.5810(4) 0.8399(4) 0.8791(3) 0.0534(13) Uani 0.743(5) 1 d D U P A 1
H24A H 0.6302 0.7875 0.8806 0.080 Uiso 0.743(5) 1 calc R U P A 1
H24B H 0.5357 0.8190 0.8259 0.080 Uiso 0.743(5) 1 calc R U P A 1
H24C H 0.5389 0.8467 0.9245 0.080 Uiso 0.743(5) 1 calc R U P A 1
C25 C 0.5640(3) 1.0265(4) 0.8857(3) 0.0496(12) Uani 0.743(5) 1 d D U P A 1
H25A H 0.5218 1.0349 0.9312 0.074 Uiso 0.743(5) 1 calc R U P A 1
H25B H 0.5186 1.0060 0.8326 0.074 Uiso 0.743(5) 1 calc R U P A 1
H25C H 0.6038 1.0922 0.8916 0.074 Uiso 0.743(5) 1 calc R U P A 1
C26 C 0.7021(3) 0.9781(4) 0.9769(2) 0.0412(10) Uani 0.743(5) 1 d D U P A 1
H26A H 0.7416 1.0444 0.9841 0.062 Uiso 0.743(5) 1 calc R U P A 1
H26B H 0.7500 0.9262 0.9837 0.062 Uiso 0.743(5) 1 calc R U P A 1
H26C H 0.6542 0.9866 1.0186 0.062 Uiso 0.743(5) 1 calc R U P A 1
C24X C 0.6561(13) 0.8438(11) 0.9163(10) 0.066(4) Uani 0.257(5) 1 d D U P A 2
H24D H 0.7290 0.8450 0.9390 0.099 Uiso 0.257(5) 1 calc R U P A 2
H24E H 0.6381 0.7824 0.8686 0.099 Uiso 0.257(5) 1 calc R U P A 2
H24F H 0.6118 0.8415 0.9591 0.099 Uiso 0.257(5) 1 calc R U P A 2
C25X C 0.5202(8) 0.9289(11) 0.8518(7) 0.051(3) Uani 0.257(5) 1 d D U P A 2
H25D H 0.4778 0.9414 0.8974 0.077 Uiso 0.257(5) 1 calc R U P A 2
H25E H 0.5025 0.8584 0.8151 0.077 Uiso 0.257(5) 1 calc R U P A 2
H25F H 0.5069 0.9789 0.8203 0.077 Uiso 0.257(5) 1 calc R U P A 2
C26X C 0.6624(12) 1.0394(10) 0.9524(8) 0.065(4) Uani 0.257(5) 1 d D U P A 2
H26D H 0.6249 1.0386 0.9993 0.098 Uiso 0.257(5) 1 calc R U P A 2
H26E H 0.6408 1.0958 0.9299 0.098 Uiso 0.257(5) 1 calc R U P A 2
H26F H 0.7372 1.0500 0.9713 0.098 Uiso 0.257(5) 1 calc R U P A 2
C27 C 0.67461(18) 0.87201(19) 0.58384(15) 0.0274(5) Uani 1 1 d . . . . .
H27A H 0.5983 0.8696 0.5828 0.041 Uiso 1 1 calc R U . . .
H27B H 0.6952 0.9246 0.5566 0.041 Uiso 1 1 calc R U . . .
O2 O 0.81276(12) 0.84338(12) 0.45782(10) 0.0253(4) Uani 1 1 d . . . . .
C28 C 0.77245(18) 0.75791(18) 0.47555(14) 0.0242(5) Uani 1 1 d . . . . .
C29 C 0.70382(18) 0.76735(19) 0.53518(14) 0.0258(5) Uani 1 1 d . . . . .
C30 C 0.66274(19) 0.6781(2) 0.54954(15) 0.0306(6) Uani 1 1 d . . . . .
H30 H 0.6164 0.6844 0.5899 0.037 Uiso 1 1 calc R U . . .
C31 C 0.6869(2) 0.5800(2) 0.50708(16) 0.0314(6) Uani 1 1 d . . . . .
C32 C 0.7534(2) 0.5727(2) 0.44727(16) 0.0307(5) Uani 1 1 d . . . . .
H32 H 0.7700 0.5061 0.4170 0.037 Uiso 1 1 calc R U . . .
C33 C 0.79638(18) 0.65977(19) 0.43034(14) 0.0265(5) Uani 1 1 d . . . . .
C34 C 0.6453(2) 0.4845(2) 0.52760(19) 0.0437(7) Uani 1 1 d . . . . .
H34A H 0.6960 0.4676 0.5683 0.066 Uiso 1 1 calc R U . . .
H34B H 0.6330 0.4263 0.4770 0.066 Uiso 1 1 calc R U . . .
H34C H 0.5801 0.4981 0.5508 0.066 Uiso 1 1 calc R U . . .
C35 C 0.86814(19) 0.64912(19) 0.36357(14) 0.0275(5) Uani 1 1 d . . . . .
H35A H 0.9050 0.7175 0.3704 0.041 Uiso 1 1 calc R U . . .
H35B H 0.9208 0.6009 0.3715 0.041 Uiso 1 1 calc R U . . .
O3 O 0.73583(15) 0.77204(14) 0.28695(11) 0.0354(4) Uani 1 1 d D . . . .
H3 H 0.769(2) 0.792(2) 0.3338(13) 0.053 Uiso 1 1 d D U . . .
C36 C 0.74759(19) 0.67260(19) 0.24203(15) 0.0281(5) Uani 1 1 d . . . . .
C37 C 0.81101(18) 0.60962(19) 0.27616(15) 0.0275(5) Uani 1 1 d . . . . .
C38 C 0.81977(19) 0.5084(2) 0.22910(15) 0.0300(5) Uani 1 1 d . . . . .
H38 H 0.8625 0.4657 0.2525 0.036 Uiso 1 1 calc R U . . .
C39 C 0.7680(2) 0.4677(2) 0.14894(16) 0.0320(6) Uani 1 1 d . . . . .
C40 C 0.7058(2) 0.5325(2) 0.11759(16) 0.0330(6) Uani 1 1 d . . . . .
H40 H 0.6694 0.5059 0.0632 0.040 Uiso 1 1 calc R U . . .
C41 C 0.6935(2) 0.6350(2) 0.16168(16) 0.0316(6) Uani 1 1 d . . . . .
C42 C 0.7779(2) 0.3541(2) 0.10045(17) 0.0411(7) Uani 1 1 d . . . . .
C43 C 0.7229(4) 0.2828(3) 0.1401(3) 0.0832(14) Uani 1 1 d . . . . .
H43A H 0.6483 0.2913 0.1341 0.125 Uiso 1 1 calc R U . . .
H43B H 0.7500 0.3002 0.1991 0.125 Uiso 1 1 calc R U . . .
H43C H 0.7347 0.2109 0.1127 0.125 Uiso 1 1 calc R U . . .
C44 C 0.7359(3) 0.3307(3) 0.0090(2) 0.0734(12) Uani 1 1 d . . . . .
H44A H 0.7522 0.2611 -0.0207 0.110 Uiso 1 1 calc R U . . .
H44B H 0.7679 0.3817 -0.0142 0.110 Uiso 1 1 calc R U . . .
H44C H 0.6605 0.3343 0.0031 0.110 Uiso 1 1 calc R U . . .
C45 C 0.8933(3) 0.3331(3) 0.1036(2) 0.0725(12) Uani 1 1 d . . . . .
H45A H 0.9226 0.3404 0.1611 0.109 Uiso 1 1 calc R U . . .
H45B H 0.9308 0.3830 0.0824 0.109 Uiso 1 1 calc R U . . .
H45C H 0.9000 0.2626 0.0693 0.109 Uiso 1 1 calc R U . . .
C46 C 0.6202(2) 0.7019(2) 0.12408(18) 0.0380(6) Uani 1 1 d . . . . .
C47 C 0.5782(3) 0.6486(2) 0.03260(19) 0.0535(8) Uani 1 1 d . . . . .
H47A H 0.5370 0.5841 0.0283 0.080 Uiso 1 1 calc R U . . .
H47B H 0.6364 0.6329 0.0004 0.080 Uiso 1 1 calc R U . . .
H47C H 0.5345 0.6947 0.0108 0.080 Uiso 1 1 calc R U . . .
C48 C 0.6766(2) 0.8057(2) 0.12648(19) 0.0466(7) Uani 1 1 d . . . . .
H48A H 0.6282 0.8468 0.1029 0.070 Uiso 1 1 calc R U . . .
H48B H 0.7348 0.7927 0.0939 0.070 Uiso 1 1 calc R U . . .
H48C H 0.7028 0.8439 0.1841 0.070 Uiso 1 1 calc R U . . .
C49 C 0.5273(2) 0.7210(2) 0.1734(2) 0.0489(8) Uani 1 1 d . . . . .
H49A H 0.4836 0.7689 0.1538 0.073 Uiso 1 1 calc R U . . .
H49B H 0.5524 0.7512 0.2325 0.073 Uiso 1 1 calc R U . . .
H49C H 0.4865 0.6552 0.1654 0.073 Uiso 1 1 calc R U . . .
N2 N 1.01711(16) 0.81781(16) 0.52243(12) 0.0270(4) Uani 1 1 d . . . . .
C50 C 1.1143(3) 0.6549(2) 0.5231(2) 0.0604(10) Uani 1 1 d . . . . .
H50A H 1.1893 0.6732 0.5313 0.091 Uiso 1 1 calc R U . . .
H50B H 1.0950 0.6018 0.4699 0.091 Uiso 1 1 calc R U . . .
H50C H 1.0956 0.6281 0.5682 0.091 Uiso 1 1 calc R U . . .
C51 C 1.0596(2) 0.7466(2) 0.52275(16) 0.0337(6) Uani 1 1 d . . . . .
N3 N 0.8317(4) 0.5637(5) 0.9232(3) 0.144(2) Uani 1 1 d . U . . .
C52 C 0.9343(3) 0.6404(4) 1.0690(3) 0.0856(13) Uani 1 1 d . U . . .
H52A H 0.8860 0.6585 1.1102 0.128 Uiso 1 1 calc R U . . .
H52B H 0.9777 0.7026 1.0706 0.128 Uiso 1 1 calc R U . . .
H52C H 0.9785 0.5885 1.0817 0.128 Uiso 1 1 calc R U . . .
C53 C 0.8769(4) 0.5990(5) 0.9878(3) 0.0989(16) Uani 1 1 d . U . . .
N4 N 0.5409(3) 0.3324(3) 0.3191(2) 0.0828(11) Uani 1 1 d . . . . .
C54 C 0.5391(3) 0.4992(3) 0.2735(3) 0.0764(12) Uani 1 1 d . . . . .
H54A H 0.5588 0.5589 0.3223 0.115 Uiso 1 1 calc R U . . .
H54B H 0.4695 0.5053 0.2474 0.115 Uiso 1 1 calc R U . . .
H54C H 0.5888 0.4970 0.2338 0.115 Uiso 1 1 calc R U . . .
C55 C 0.5394(3) 0.4057(3) 0.2985(2) 0.0616(9) Uani 1 1 d . . . . .
N5 N 0.9461(3) 0.5683(3) 0.6498(2) 0.0882(12) Uani 1 1 d . . . . .
C56 C 0.8089(3) 0.6568(3) 0.7386(2) 0.0703(11) Uani 1 1 d . . . . .
H56A H 0.7390 0.6327 0.7091 0.106 Uiso 1 1 calc R U . . .
H56B H 0.8198 0.7321 0.7492 0.106 Uiso 1 1 calc R U . . .
H56C H 0.8162 0.6397 0.7915 0.106 Uiso 1 1 calc R U . . .
C57 C 0.8849(3) 0.6069(3) 0.6884(3) 0.0667(11) Uani 1 1 d . . . . .

loop_
_atom_site_aniso_label
_atom_site_aniso_U_11
_atom_site_aniso_U_22
_atom_site_aniso_U_33
_atom_site_aniso_U_23
_atom_site_aniso_U_13
_atom_site_aniso_U_12
Mo1 0.02226(10) 0.02228(11) 0.02113(10) 0.00559(8) 0.00536(7) 0.00195(7)
O4 0.0228(8) 0.0247(8) 0.0197(8) 0.0056(7) 0.0047(6) 0.0034(7)
N1 0.0249(10) 0.0280(11) 0.0241(10) 0.0068(8) 0.0068(8) 0.0013(8)
C1 0.0204(11) 0.0249(12) 0.0383(14) 0.0081(11) 0.0114(10) 0.0036(10)
C2 0.0350(14) 0.0298(14) 0.0398(15) 0.0073(12) 0.0130(12) 0.0073(11)
C3 0.0425(16) 0.0341(15) 0.0504(18) 0.0029(13) 0.0179(14) 0.0131(13)
C4 0.0359(15) 0.0290(14) 0.067(2) 0.0128(14) 0.0126(15) 0.0119(12)
C5 0.0289(14) 0.0338(15) 0.0538(18) 0.0111(13) 0.0012(13) 0.0046(11)
C6 0.0242(12) 0.0308(14) 0.0435(16) 0.0075(12) 0.0051(11) 0.0033(10)
C7 0.0462(16) 0.0431(16) 0.0316(15) 0.0034(12) 0.0122(12) 0.0155(13)
C8 0.069(3) 0.178(5) 0.067(3) 0.064(3) -0.019(2) -0.051(3)
C9 0.075(2) 0.078(3) 0.0460(19) 0.0252(18) 0.0236(18) 0.015(2)
C10 0.0361(15) 0.0484(18) 0.0398(16) 0.0003(14) -0.0055(13) 0.0183(13)
C11 0.073(2) 0.0389(18) 0.055(2) -0.0004(16) -0.0105(18) 0.0064(17)
C12 0.059(2) 0.084(3) 0.047(2) 0.0128(19) 0.0097(17) 0.003(2)
O1 0.0241(8) 0.0322(9) 0.0201(8) 0.0071(7) 0.0053(7) -0.0004(7)
C13 0.0275(12) 0.0242(12) 0.0231(12) 0.0068(10) 0.0074(10) 0.0022(10)
C14 0.0288(13) 0.0317(13) 0.0266(13) 0.0102(11) 0.0068(10) 0.0019(10)
C15 0.0376(14) 0.0321(14) 0.0213(12) 0.0082(10) 0.0074(11) 0.0043(11)
C16 0.0343(14) 0.0263(13) 0.0308(13) 0.0083(11) 0.0134(11) 0.0049(11)
C17 0.0263(12) 0.0277(13) 0.0332(14) 0.0078(11) 0.0107(10) 0.0037(10)
C18 0.0279(12) 0.0245(12) 0.0252(12) 0.0071(10) 0.0063(10) 0.0031(10)
C19 0.0298(14) 0.0622(19) 0.0234(13) 0.0151(13) 0.0026(11) -0.0002(13)
C20 0.0365(16) 0.070(2) 0.0336(16) 0.0120(15) -0.0022(13) -0.0165(15)
C21 0.0376(17) 0.108(3) 0.0292(16) 0.0216(18) -0.0016(13) -0.0005(18)
C22 0.0340(16) 0.081(2) 0.0431(18) 0.0224(17) 0.0045(13) 0.0189(16)
C23 0.0355(14) 0.0454(16) 0.0299(14) 0.0120(12) 0.0152(11) 0.0044(12)
C24 0.057(3) 0.059(3) 0.043(3) 0.010(2) 0.021(2) -0.014(2)
C25 0.049(2) 0.069(3) 0.038(2) 0.016(2) 0.0224(19) 0.025(2)
C26 0.044(2) 0.055(3) 0.0270(19) 0.0129(17) 0.0151(16) 0.0045(19)
C24X 0.066(9) 0.084(7) 0.066(9) 0.037(7) 0.039(7) 0.013(6)
C25X 0.048(5) 0.073(9) 0.035(6) 0.010(5) 0.028(4) 0.004(5)
C26X 0.066(8) 0.075(7) 0.049(7) -0.001(5) 0.031(6) -0.001(6)
C27 0.0228(12) 0.0313(13) 0.0279(13) 0.0069(10) 0.0063(10) 0.0017(10)
O2 0.0281(9) 0.0250(9) 0.0218(8) 0.0058(7) 0.0033(7) -0.0003(7)
C28 0.0244(12) 0.0243(12) 0.0237(12) 0.0079(10) -0.0002(9) 0.0001(9)
C29 0.0219(11) 0.0303(13) 0.0234(12) 0.0064(10) -0.0007(9) -0.0008(10)
C30 0.0270(13) 0.0373(14) 0.0274(13) 0.0091(11) 0.0054(10) 0.0001(11)
C31 0.0326(14) 0.0302(13) 0.0317(14) 0.0111(11) 0.0010(11) -0.0027(11)
C32 0.0348(14) 0.0257(13) 0.0302(13) 0.0062(11) 0.0021(11) 0.0043(11)
C33 0.0260(12) 0.0301(13) 0.0219(12) 0.0064(10) -0.0002(10) 0.0026(10)
C34 0.0518(18) 0.0350(15) 0.0476(17) 0.0168(13) 0.0100(14) -0.0031(13)
C35 0.0277(12) 0.0276(13) 0.0255(12) 0.0040(10) 0.0048(10) 0.0043(10)
O3 0.0449(11) 0.0271(9) 0.0304(10) 0.0040(8) -0.0019(8) 0.0065(8)
C36 0.0300(13) 0.0257(12) 0.0275(13) 0.0050(10) 0.0060(10) 0.0005(10)
C37 0.0265(12) 0.0311(13) 0.0231(12) 0.0042(10) 0.0059(10) 0.0006(10)
C38 0.0311(13) 0.0312(13) 0.0284(13) 0.0082(11) 0.0063(11) 0.0054(11)
C39 0.0338(14) 0.0300(13) 0.0302(13) 0.0039(11) 0.0082(11) 0.0030(11)
C40 0.0358(14) 0.0363(15) 0.0244(13) 0.0063(11) 0.0006(11) -0.0011(12)
C41 0.0315(13) 0.0322(14) 0.0317(14) 0.0120(11) 0.0019(11) -0.0021(11)
C42 0.0518(18) 0.0358(15) 0.0294(14) -0.0015(12) 0.0049(13) 0.0065(13)
C43 0.131(4) 0.0302(18) 0.084(3) -0.0030(18) 0.052(3) -0.008(2)
C44 0.105(3) 0.056(2) 0.042(2) -0.0125(17) -0.008(2) 0.031(2)
C45 0.072(3) 0.056(2) 0.073(3) -0.0116(19) 0.005(2) 0.0287(19)
C46 0.0389(15) 0.0337(15) 0.0401(16) 0.0137(12) -0.0069(12) -0.0009(12)
C47 0.060(2) 0.0458(18) 0.0482(19) 0.0158(15) -0.0208(16) -0.0022(15)
C48 0.0531(19) 0.0383(16) 0.0489(18) 0.0202(14) -0.0083(15) -0.0031(14)
C49 0.0377(16) 0.0409(17) 0.068(2) 0.0191(16) -0.0044(15) 0.0042(13)
N2 0.0280(11) 0.0284(11) 0.0248(11) 0.0073(9) 0.0043(8) 0.0032(9)
C50 0.066(2) 0.0404(18) 0.073(2) 0.0134(17) -0.0033(19) 0.0257(16)
C51 0.0349(14) 0.0334(14) 0.0315(14) 0.0069(11) 0.0039(11) 0.0054(12)
N3 0.133(4) 0.206(6) 0.081(3) 0.035(3) 0.010(3) -0.040(4)
C52 0.073(3) 0.096(3) 0.076(3) 0.004(2) 0.022(2) -0.014(2)
C53 0.084(3) 0.138(5) 0.073(3) 0.027(3) 0.022(2) -0.020(3)
N4 0.122(3) 0.063(2) 0.066(2) 0.0172(18) 0.030(2) -0.003(2)
C54 0.069(3) 0.082(3) 0.094(3) 0.043(3) 0.032(2) 0.016(2)
C55 0.067(2) 0.062(2) 0.054(2) 0.0100(19) 0.0226(18) -0.0033(19)
N5 0.091(3) 0.071(2) 0.086(3) 0.001(2) -0.009(2) 0.025(2)
C56 0.083(3) 0.062(2) 0.065(2) 0.019(2) 0.003(2) 0.016(2)
C57 0.077(3) 0.050(2) 0.063(2) 0.0078(18) -0.017(2) 0.013(2)

loop_
_atom_type_symbol
_atom_type_description
_atom_type_scat_dispersion_real
_atom_type_scat_dispersion_imag
_atom_type_scat_source
C C 0.0033 0.0016 'International Tables Vol C Tables 4.2.6.8 and 6.1.1.4'
H H 0.0000 0.0000 'International Tables Vol C Tables 4.2.6.8 and 6.1.1.4'
N N 0.0061 0.0033 'International Tables Vol C Tables 4.2.6.8 and 6.1.1.4'
O O 0.0106 0.0060 'International Tables Vol C Tables 4.2.6.8 and 6.1.1.4'
Mo Mo -1.6832 0.6857 'International Tables Vol C Tables 4.2.6.8 and 6.1.1.4'

loop_
_geom_angle_atom_site_label_1
_geom_angle_atom_site_label_2
_geom_angle_atom_site_label_3
_geom_angle
_geom_angle_site_symmetry_1
_geom_angle_site_symmetry_3
N1 Mo1 O4 102.08(8) . .
N1 Mo1 O1 99.19(8) . .
O4 Mo1 O1 98.25(7) . .
N1 Mo1 O4 100.95(8) . 2_776
O4 Mo1 O4 79.44(7) . 2_776
O1 Mo1 O4 159.77(7) . 2_776
N1 Mo1 O2 97.58(8) . .
O4 Mo1 O2 155.14(7) . .
O1 Mo1 O2 93.43(7) . .
O4 Mo1 O2 82.03(6) 2_776 .
N1 Mo1 N2 174.61(8) . .
O4 Mo1 N2 82.26(7) . .
O1 Mo1 N2 76.87(7) . .
O4 Mo1 N2 82.91(6) 2_776 .
O2 Mo1 N2 79.13(7) . .
N1 Mo1 Mo1 105.01(6) . 2_776
O4 Mo1 Mo1 41.37(5) . 2_776
O1 Mo1 Mo1 136.12(5) . 2_776
O4 Mo1 Mo1 38.07(4) 2_776 2_776
O2 Mo1 Mo1 118.42(5) . 2_776
N2 Mo1 Mo1 80.36(5) . 2_776
Mo1 O4 Mo1 100.56(7) . 2_776
C1 N1 Mo1 174.59(17) . .
N1 C1 C6 118.7(2) . .
N1 C1 C2 119.2(2) . .
C6 C1 C2 122.1(2) . .
C3 C2 C1 117.2(3) . .
C3 C2 C7 121.6(2) . .
C1 C2 C7 121.2(2) . .
C4 C3 C2 121.5(3) . .
C4 C3 H3A 119.2 . .
C2 C3 H3A 119.2 . .
C5 C4 C3 120.5(3) . .
C5 C4 H4 119.7 . .
C3 C4 H4 119.7 . .
C4 C5 C6 121.4(3) . .
C4 C5 H5 119.3 . .
C6 C5 H5 119.3 . .
C5 C6 C1 117.2(2) . .
C5 C6 C10 120.3(2) . .
C1 C6 C10 122.5(2) . .
C9 C7 C8 110.5(3) . .
C9 C7 C2 114.1(3) . .
C8 C7 C2 109.3(3) . .
C9 C7 H7 107.6 . .
C8 C7 H7 107.6 . .
C2 C7 H7 107.6 . .
C7 C8 H8A 109.5 . .
C7 C8 H8B 109.5 . .
H8A C8 H8B 109.5 . .
C7 C8 H8C 109.5 . .
H8A C8 H8C 109.5 . .
H8B C8 H8C 109.5 . .
C7 C9 H9A 109.5 . .
C7 C9 H9B 109.5 . .
H9A C9 H9B 109.5 . .
C7 C9 H9C 109.5 . .
H9A C9 H9C 109.5 . .
H9B C9 H9C 109.5 . .
C6 C10 C12 112.2(3) . .
C6 C10 C11 109.7(3) . .
C12 C10 C11 110.9(3) . .
C6 C10 H10 107.9 . .
C12 C10 H10 107.9 . .
C11 C10 H10 107.9 . .
C10 C11 H11A 109.5 . .
C10 C11 H11B 109.5 . .
H11A C11 H11B 109.5 . .
C10 C11 H11C 109.5 . .
H11A C11 H11C 109.5 . .
H11B C11 H11C 109.5 . .
C10 C12 H12A 109.5 . .
C10 C12 H12B 109.5 . .
H12A C12 H12B 109.5 . .
C10 C12 H12C 109.5 . .
H12A C12 H12C 109.5 . .
H12B C12 H12C 109.5 . .
C13 O1 Mo1 145.46(15) . .
O1 C13 C18 118.6(2) . .
O1 C13 C14 119.8(2) . .
C18 C13 C14 121.5(2) . .
C15 C14 C13 116.5(2) . .
C15 C14 C19 121.3(2) . .
C13 C14 C19 122.2(2) . .
C16 C15 C14 123.9(2) . .
C16 C15 H15 118.1 . .
C14 C15 H15 118.1 . .
C15 C16 C17 117.3(2) . .
C15 C16 C23 122.1(2) . .
C17 C16 C23 120.6(2) . .
C18 C17 C16 122.2(2) . .
C18 C17 H17 118.9 . .
C16 C17 H17 118.9 . .
C17 C18 C13 118.6(2) . .
C17 C18 C27 119.9(2) . .
C13 C18 C27 121.3(2) . .
C20 C19 C22 110.3(2) . .
C20 C19 C21 107.2(3) . .
C22 C19 C21 107.4(3) . .
C20 C19 C14 110.9(2) . .
C22 C19 C14 109.4(2) . .
C21 C19 C14 111.5(2) . .
C19 C20 H20A 109.5 . .
C19 C20 H20B 109.5 . .
H20A C20 H20B 109.5 . .
C19 C20 H20C 109.5 . .
H20A C20 H20C 109.5 . .
H20B C20 H20C 109.5 . .
C19 C21 H21A 109.5 . .
C19 C21 H21B 109.5 . .
H21A C21 H21B 109.5 . .
C19 C21 H21C 109.5 . .
H21A C21 H21C 109.5 . .
H21B C21 H21C 109.5 . .
C19 C22 H22A 109.5 . .
C19 C22 H22B 109.5 . .
H22A C22 H22B 109.5 . .
C19 C22 H22C 109.5 . .
H22A C22 H22C 109.5 . .
H22B C22 H22C 109.5 . .
C26X C23 C24X 116.2(9) . .
C26X C23 C16 110.5(6) . .
C24 C23 C16 111.7(3) . .
C24X C23 C16 105.0(5) . .
C24 C23 C25 110.9(3) . .
C16 C23 C25 108.1(2) . .
C24 C23 C26 108.3(3) . .
C16 C23 C26 112.6(2) . .
C25 C23 C26 105.2(3) . .
C26X C23 C25X 109.7(8) . .
C24X C23 C25X 104.3(8) . .
C16 C23 C25X 110.8(4) . .
C23 C24 H24A 109.5 . .
C23 C24 H24B 109.5 . .
H24A C24 H24B 109.5 . .
C23 C24 H24C 109.5 . .
H24A C24 H24C 109.5 . .
H24B C24 H24C 109.5 . .
C23 C25 H25A 109.5 . .
C23 C25 H25B 109.5 . .
H25A C25 H25B 109.5 . .
C23 C25 H25C 109.5 . .
H25A C25 H25C 109.5 . .
H25B C25 H25C 109.5 . .
C23 C26 H26A 109.5 . .
C23 C26 H26B 109.5 . .
H26A C26 H26B 109.5 . .
C23 C26 H26C 109.5 . .
H26A C26 H26C 109.5 . .
H26B C26 H26C 109.5 . .
C23 C24X H24D 109.5 . .
C23 C24X H24E 109.5 . .
H24D C24X H24E 109.5 . .
C23 C24X H24F 109.5 . .
H24D C24X H24F 109.5 . .
H24E C24X H24F 109.5 . .
C23 C25X H25D 109.5 . .
C23 C25X H25E 109.5 . .
H25D C25X H25E 109.5 . .
C23 C25X H25F 109.5 . .
H25D C25X H25F 109.5 . .
H25E C25X H25F 109.5 . .
C23 C26X H26D 109.5 . .
C23 C26X H26E 109.5 . .
H26D C26X H26E 109.5 . .
C23 C26X H26F 109.5 . .
H26D C26X H26F 109.5 . .
H26E C26X H26F 109.5 . .
C29 C27 C18 112.9(2) . .
C29 C27 H27A 109.0 . .
C18 C27 H27A 109.0 . .
C29 C27 H27B 109.0 . .
C18 C27 H27B 109.0 . .
H27A C27 H27B 107.8 . .
C28 O2 Mo1 127.49(14) . .
O2 C28 C33 118.9(2) . .
O2 C28 C29 120.8(2) . .
C33 C28 C29 120.2(2) . .
C30 C29 C28 118.7(2) . .
C30 C29 C27 119.7(2) . .
C28 C29 C27 121.6(2) . .
C29 C30 C31 122.4(2) . .
C29 C30 H30 118.8 . .
C31 C30 H30 118.8 . .
C30 C31 C32 117.8(2) . .
C30 C31 C34 121.0(2) . .
C32 C31 C34 121.2(2) . .
C31 C32 C33 122.1(2) . .
C31 C32 H32 119.0 . .
C33 C32 H32 119.0 . .
C32 C33 C28 118.8(2) . .
C32 C33 C35 120.8(2) . .
C28 C33 C35 120.3(2) . .
C31 C34 H34A 109.5 . .
C31 C34 H34B 109.5 . .
H34A C34 H34B 109.5 . .
C31 C34 H34C 109.5 . .
H34A C34 H34C 109.5 . .
H34B C34 H34C 109.5 . .
C37 C35 C33 113.0(2) . .
C37 C35 H35A 109.0 . .
C33 C35 H35A 109.0 . .
C37 C35 H35B 109.0 . .
C33 C35 H35B 109.0 . .
H35A C35 H35B 107.8 . .
C36 O3 H3 116(2) . .
O3 C36 C37 120.7(2) . .
O3 C36 C41 118.4(2) . .
C37 C36 C41 120.9(2) . .
C38 C37 C36 119.1(2) . .
C38 C37 C35 119.7(2) . .
C36 C37 C35 121.2(2) . .
C39 C38 C37 122.1(2) . .
C39 C38 H38 118.9 . .
C37 C38 H38 118.9 . .
C40 C39 C38 116.9(2) . .
C40 C39 C42 123.0(2) . .
C38 C39 C42 120.0(2) . .
C39 C40 C41 123.8(2) . .
C39 C40 H40 118.1 . .
C41 C40 H40 118.1 . .
C36 C41 C40 117.2(2) . .
C36 C41 C46 121.7(2) . .
C40 C41 C46 121.1(2) . .
C43 C42 C44 110.8(3) . .
C43 C42 C45 108.9(3) . .
C44 C42 C45 106.1(3) . .
C43 C42 C39 109.4(2) . .
C44 C42 C39 112.2(2) . .
C45 C42 C39 109.4(2) . .
C42 C43 H43A 109.5 . .
C42 C43 H43B 109.5 . .
H43A C43 H43B 109.5 . .
C42 C43 H43C 109.5 . .
H43A C43 H43C 109.5 . .
H43B C43 H43C 109.5 . .
C42 C44 H44A 109.5 . .
C42 C44 H44B 109.5 . .
H44A C44 H44B 109.5 . .
C42 C44 H44C 109.5 . .
H44A C44 H44C 109.5 . .
H44B C44 H44C 109.5 . .
C42 C45 H45A 109.5 . .
C42 C45 H45B 109.5 . .
H45A C45 H45B 109.5 . .
C42 C45 H45C 109.5 . .
H45A C45 H45C 109.5 . .
H45B C45 H45C 109.5 . .
C47 C46 C49 108.1(3) . .
C47 C46 C48 106.4(2) . .
C49 C46 C48 110.1(2) . .
C47 C46 C41 112.3(2) . .
C49 C46 C41 108.6(2) . .
C48 C46 C41 111.2(2) . .
C46 C47 H47A 109.5 . .
C46 C47 H47B 109.5 . .
H47A C47 H47B 109.5 . .
C46 C47 H47C 109.5 . .
H47A C47 H47C 109.5 . .
H47B C47 H47C 109.5 . .
C46 C48 H48A 109.5 . .
C46 C48 H48B 109.5 . .
H48A C48 H48B 109.5 . .
C46 C48 H48C 109.5 . .
H48A C48 H48C 109.5 . .
H48B C48 H48C 109.5 . .
C46 C49 H49A 109.5 . .
C46 C49 H49B 109.5 . .
H49A C49 H49B 109.5 . .
C46 C49 H49C 109.5 . .
H49A C49 H49C 109.5 . .
H49B C49 H49C 109.5 . .
C51 N2 Mo1 171.7(2) . .
C51 C50 H50A 109.5 . .
C51 C50 H50B 109.5 . .
H50A C50 H50B 109.5 . .
C51 C50 H50C 109.5 . .
H50A C50 H50C 109.5 . .
H50B C50 H50C 109.5 . .
N2 C51 C50 179.9(4) . .
C53 C52 H52A 109.5 . .
C53 C52 H52B 109.5 . .
H52A C52 H52B 109.5 . .
C53 C52 H52C 109.5 . .
H52A C52 H52C 109.5 . .
H52B C52 H52C 109.5 . .
N3 C53 C52 178.3(7) . .
C55 C54 H54A 109.5 . .
C55 C54 H54B 109.5 . .
H54A C54 H54B 109.5 . .
C55 C54 H54C 109.5 . .
H54A C54 H54C 109.5 . .
H54B C54 H54C 109.5 . .
N4 C55 C54 179.0(5) . .
C57 C56 H56A 109.5 . .
C57 C56 H56B 109.5 . .
H56A C56 H56B 109.5 . .
C57 C56 H56C 109.5 . .
H56A C56 H56C 109.5 . .
H56B C56 H56C 109.5 . .
N5 C57 C56 178.9(5) . .

loop_
_geom_bond_atom_site_label_1
_geom_bond_atom_site_label_2
_geom_bond_distance
_geom_bond_site_symmetry_2
Mo1 N1 1.728(2) .
Mo1 O4 1.8688(16) .
Mo1 O1 1.9072(16) .
Mo1 O4 2.0032(15) 2_776
Mo1 O2 2.0257(16) .
Mo1 N2 2.400(2) .
Mo1 Mo1 2.9795(4) 2_776
O4 Mo1 2.0032(15) 2_776
N1 C1 1.393(3) .
C1 C6 1.405(4) .
C1 C2 1.416(4) .
C2 C3 1.389(4) .
C2 C7 1.508(4) .
C3 C4 1.373(4) .
C3 H3A 0.9500 .
C4 C5 1.373(4) .
C4 H4 0.9500 .
C5 C6 1.398(4) .
C5 H5 0.9500 .
C6 C10 1.522(4) .
C7 C9 1.505(4) .
C7 C8 1.506(5) .
C7 H7 1.0000 .
C8 H8A 0.9800 .
C8 H8B 0.9800 .
C8 H8C 0.9800 .
C9 H9A 0.9800 .
C9 H9B 0.9800 .
C9 H9C 0.9800 .
C10 C12 1.523(5) .
C10 C11 1.526(5) .
C10 H10 1.0000 .
C11 H11A 0.9800 .
C11 H11B 0.9800 .
C11 H11C 0.9800 .
C12 H12A 0.9800 .
C12 H12B 0.9800 .
C12 H12C 0.9800 .
O1 C13 1.370(3) .
C13 C18 1.401(3) .
C13 C14 1.412(3) .
C14 C15 1.399(3) .
C14 C19 1.542(4) .
C15 C16 1.387(4) .
C15 H15 0.9500 .
C16 C17 1.392(4) .
C16 C23 1.536(3) .
C17 C18 1.391(3) .
C17 H17 0.9500 .
C18 C27 1.514(3) .
C19 C20 1.529(4) .
C19 C22 1.533(4) .
C19 C21 1.535(4) .
C20 H20A 0.9800 .
C20 H20B 0.9800 .
C20 H20C 0.9800 .
C21 H21A 0.9800 .
C21 H21B 0.9800 .
C21 H21C 0.9800 .
C22 H22A 0.9800 .
C22 H22B 0.9800 .
C22 H22C 0.9800 .
C23 C26X 1.446(11) .
C23 C24 1.496(5) .
C23 C24X 1.535(11) .
C23 C25 1.549(5) .
C23 C26 1.555(4) .
C23 C25X 1.588(10) .
C24 H24A 0.9800 .
C24 H24B 0.9800 .
C24 H24C 0.9800 .
C25 H25A 0.9800 .
C25 H25B 0.9800 .
C25 H25C 0.9800 .
C26 H26A 0.9800 .
C26 H26B 0.9800 .
C26 H26C 0.9800 .
C24X H24D 0.9800 .
C24X H24E 0.9800 .
C24X H24F 0.9800 .
C25X H25D 0.9800 .
C25X H25E 0.9800 .
C25X H25F 0.9800 .
C26X H26D 0.9800 .
C26X H26E 0.9800 .
C26X H26F 0.9800 .
C27 C29 1.514(3) .
C27 H27A 0.9900 .
C27 H27B 0.9900 .
O2 C28 1.365(3) .
C28 C33 1.402(3) .
C28 C29 1.405(3) .
C29 C30 1.387(3) .
C30 C31 1.389(4) .
C30 H30 0.9500 .
C31 C32 1.390(4) .
C31 C34 1.515(4) .
C32 C33 1.391(3) .
C32 H32 0.9500 .
C33 C35 1.527(3) .
C34 H34A 0.9800 .
C34 H34B 0.9800 .
C34 H34C 0.9800 .
C35 C37 1.517(3) .
C35 H35A 0.9900 .
C35 H35B 0.9900 .
O3 C36 1.371(3) .
O3 H3 0.824(17) .
C36 C37 1.402(3) .
C36 C41 1.403(3) .
C37 C38 1.394(3) .
C38 C39 1.393(4) .
C38 H38 0.9500 .
C39 C40 1.388(4) .
C39 C42 1.544(4) .
C40 C41 1.403(4) .
C40 H40 0.9500 .
C41 C46 1.547(4) .
C42 C43 1.512(5) .
C42 C44 1.520(4) .
C42 C45 1.540(5) .
C43 H43A 0.9800 .
C43 H43B 0.9800 .
C43 H43C 0.9800 .
C44 H44A 0.9800 .
C44 H44B 0.9800 .
C44 H44C 0.9800 .
C45 H45A 0.9800 .
C45 H45B 0.9800 .
C45 H45C 0.9800 .
C46 C47 1.538(4) .
C46 C49 1.538(4) .
C46 C48 1.539(4) .
C47 H47A 0.9800 .
C47 H47B 0.9800 .
C47 H47C 0.9800 .
C48 H48A 0.9800 .
C48 H48B 0.9800 .
C48 H48C 0.9800 .
C49 H49A 0.9800 .
C49 H49B 0.9800 .
C49 H49C 0.9800 .
N2 C51 1.132(3) .
C50 C51 1.457(4) .
C50 H50A 0.9800 .
C50 H50B 0.9800 .
C50 H50C 0.9800 .
N3 C53 1.143(6) .
C52 C53 1.435(6) .
C52 H52A 0.9800 .
C52 H52B 0.9800 .
C52 H52C 0.9800 .
N4 C55 1.136(5) .
C54 C55 1.437(5) .
C54 H54A 0.9800 .
C54 H54B 0.9800 .
C54 H54C 0.9800 .
N5 C57 1.140(5) .
C56 C57 1.446(6) .
C56 H56A 0.9800 .
C56 H56B 0.9800 .
C56 H56C 0.9800 .

loop_
_geom_hbond_atom_site_label_D
_geom_hbond_atom_site_label_H
_geom_hbond_atom_site_label_A
_geom_hbond_distance_DH
_geom_hbond_distance_HA
_geom_hbond_distance_DA
_geom_hbond_angle_DHA
O3 H3 O2 0.824(17) 2.024(19) 2.827(2) 165(3)

loop_
_geom_torsion_atom_site_label_1
_geom_torsion_atom_site_label_2
_geom_torsion_atom_site_label_3
_geom_torsion_atom_site_label_4
_geom_torsion
_geom_torsion_site_symmetry_1
_geom_torsion_site_symmetry_4
N1 Mo1 O4 Mo1 -99.07(8) . 2_776
O1 Mo1 O4 Mo1 159.62(7) . 2_776
O4 Mo1 O4 Mo1 0.002(2) 2_776 2_776
O2 Mo1 O4 Mo1 42.44(18) . 2_776
N2 Mo1 O4 Mo1 84.18(7) . 2_776
N1 C1 C2 C3 -176.5(2) . .
C6 C1 C2 C3 2.8(4) . .
N1 C1 C2 C7 5.4(4) . .
C6 C1 C2 C7 -175.3(2) . .
C1 C2 C3 C4 -2.8(4) . .
C7 C2 C3 C4 175.4(3) . .
C2 C3 C4 C5 -0.1(5) . .
C3 C4 C5 C6 3.2(4) . .
C4 C5 C6 C1 -3.1(4) . .
C4 C5 C6 C10 174.0(3) . .
N1 C1 C6 C5 179.4(2) . .
C2 C1 C6 C5 0.1(4) . .
N1 C1 C6 C10 2.3(4) . .
C2 C1 C6 C10 -177.0(3) . .
C3 C2 C7 C9 43.0(4) . .
C1 C2 C7 C9 -138.9(3) . .
C3 C2 C7 C8 -81.2(4) . .
C1 C2 C7 C8 96.8(4) . .
C5 C6 C10 C12 53.3(4) . .
C1 C6 C10 C12 -129.7(3) . .
C5 C6 C10 C11 -70.4(3) . .
C1 C6 C10 C11 106.5(3) . .
Mo1 O1 C13 C18 50.9(4) . .
Mo1 O1 C13 C14 -131.7(2) . .
O1 C13 C14 C15 -179.9(2) . .
C18 C13 C14 C15 -2.6(4) . .
O1 C13 C14 C19 -0.8(4) . .
C18 C13 C14 C19 176.6(2) . .
C13 C14 C15 C16 1.4(4) . .
C19 C14 C15 C16 -177.7(2) . .
C14 C15 C16 C17 0.8(4) . .
C14 C15 C16 C23 180.0(2) . .
C15 C16 C17 C18 -2.0(4) . .
C23 C16 C17 C18 178.8(2) . .
C16 C17 C18 C13 0.9(4) . .
C16 C17 C18 C27 177.3(2) . .
O1 C13 C18 C17 178.9(2) . .
C14 C13 C18 C17 1.5(4) . .
O1 C13 C18 C27 2.5(3) . .
C14 C13 C18 C27 -174.9(2) . .
C15 C14 C19 C20 -118.7(3) . .
C13 C14 C19 C20 62.2(3) . .
C15 C14 C19 C22 119.4(3) . .
C13 C14 C19 C22 -59.7(3) . .
C15 C14 C19 C21 0.7(4) . .
C13 C14 C19 C21 -178.4(3) . .
C15 C16 C23 C26X 52.6(8) . .
C17 C16 C23 C26X -128.2(8) . .
C15 C16 C23 C24 -117.5(3) . .
C17 C16 C23 C24 61.7(4) . .
C15 C16 C23 C24X -73.5(8) . .
C17 C16 C23 C24X 105.7(8) . .
C15 C16 C23 C25 120.2(3) . .
C17 C16 C23 C25 -60.6(3) . .
C15 C16 C23 C26 4.5(4) . .
C17 C16 C23 C26 -176.3(3) . .
C15 C16 C23 C25X 174.5(6) . .
C17 C16 C23 C25X -6.4(6) . .
C17 C18 C27 C29 -111.1(2) . .
C13 C18 C27 C29 65.3(3) . .
Mo1 O2 C28 C33 -117.6(2) . .
Mo1 O2 C28 C29 65.6(3) . .
O2 C28 C29 C30 178.3(2) . .
C33 C28 C29 C30 1.6(3) . .
O2 C28 C29 C27 -2.0(3) . .
C33 C28 C29 C27 -178.7(2) . .
C18 C27 C29 C30 73.2(3) . .
C18 C27 C29 C28 -106.5(3) . .
C28 C29 C30 C31 -0.1(4) . .
C27 C29 C30 C31 -179.8(2) . .
C29 C30 C31 C32 -1.2(4) . .
C29 C30 C31 C34 176.6(2) . .
C30 C31 C32 C33 0.9(4) . .
C34 C31 C32 C33 -176.8(2) . .
C31 C32 C33 C28 0.5(4) . .
C31 C32 C33 C35 -179.3(2) . .
O2 C28 C33 C32 -178.6(2) . .
C29 C28 C33 C32 -1.8(3) . .
O2 C28 C33 C35 1.2(3) . .
C29 C28 C33 C35 178.0(2) . .
C32 C33 C35 C37 73.4(3) . .
C28 C33 C35 C37 -106.4(3) . .
O3 C36 C37 C38 179.0(2) . .
C41 C36 C37 C38 -0.1(4) . .
O3 C36 C37 C35 0.2(4) . .
C41 C36 C37 C35 -178.9(2) . .
C33 C35 C37 C38 -106.7(3) . .
C33 C35 C37 C36 72.1(3) . .
C36 C37 C38 C39 0.4(4) . .
C35 C37 C38 C39 179.2(2) . .
C37 C38 C39 C40 -0.5(4) . .
C37 C38 C39 C42 -178.3(2) . .
C38 C39 C40 C41 0.5(4) . .
C42 C39 C40 C41 178.1(2) . .
O3 C36 C41 C40 -179.1(2) . .
C37 C36 C41 C40 0.1(4) . .
O3 C36 C41 C46 -1.3(4) . .
C37 C36 C41 C46 177.8(2) . .
C39 C40 C41 C36 -0.3(4) . .
C39 C40 C41 C46 -178.0(2) . .
C40 C39 C42 C43 -108.6(3) . .
C38 C39 C42 C43 69.0(4) . .
C40 C39 C42 C44 14.8(4) . .
C38 C39 C42 C44 -167.7(3) . .
C40 C39 C42 C45 132.3(3) . .
C38 C39 C42 C45 -50.2(4) . .
C36 C41 C46 C47 174.3(3) . .
C40 C41 C46 C47 -8.1(4) . .
C36 C41 C46 C49 -66.2(3) . .
C40 C41 C46 C49 111.5(3) . .
C36 C41 C46 C48 55.1(3) . .
C40 C41 C46 C48 -127.2(3) . .
